data_2013355
loop_
_publ_author_name
'Maderov\'a, Jana'
'Marek, Jarom\'ir'
'Pavel\<c\'ik, Franti\<sek'

_publ_section_title
;
 [<i>N</i>-(Carboxylatomethyl)aspartato(3--)](ethylenediamine)cobalt(III)
 trihydrate
;
_journal_issue 5
_journal_name_full 'Acta Crystallographica Section C'
_journal_page_first m178
_journal_page_last m180
_journal_paper_doi 10.1107/S0108270103006449
_journal_volume 59
_journal_year 2003
_chemical_formula_iupac '[Co (C6 H6 N O6) (C2 H8 N2)], 3H2 O'
_chemical_formula_moiety 'C8 H14 Co N3 O6, 3(H2 O)'
_chemical_formula_sum 'C8 H20 Co N3 O9'
_chemical_formula_weight 361.20
_chemical_name_common
;
(N-carboxylatomethylaspartato)(ethylenediamine) cobalt(III) complex
;
_chemical_name_systematic
;
[N-(Carboxylatomethyl)aspartato(3-)](ethylenediamine)cobalt(III) trihydrate
;
_space_group_IT_number 9
_symmetry_cell_setting monoclinic
_symmetry_space_group_name_Hall 'C -2yc'
_symmetry_space_group_name_H-M 'C 1 c 1'
_atom_sites_solution_hydrogens difmap
_atom_sites_solution_primary direct
_atom_sites_solution_secondary difmap
_cell_angle_alpha 90.00
_cell_angle_beta 122.475(15)
_cell_angle_gamma 90.00
_cell_formula_units_Z 4
_cell_length_a 11.6265(13)
_cell_length_b 14.5467(9)
_cell_length_c 10.0565(11)
_cell_measurement_reflns_used 1591
_cell_measurement_temperature 120(2)
_cell_measurement_theta_max 26.45
_cell_measurement_theta_min 3.69
_cell_volume 1434.9(3)
_computing_cell_refinement 'CrysAlis RED'
_computing_data_collection 'CrysAlis CCD (Oxford Diffraction, 2002)'
_computing_data_reduction 'CrysAlis RED'
_computing_molecular_graphics 'ORTEPIII (Johnson & Burnett, 1996)'
_computing_publication_material
;
SHELXL97 (Sheldrick, 1997), PARST (Nardelli, 1995)
;
_computing_structure_refinement 'SHELXL97 (Sheldrick, 1997)'
_computing_structure_solution 'SHELXS97 (Sheldrick, 1990)'
_diffrn_ambient_temperature 120(2)
_diffrn_detector_area_resol_mean 16.3
_diffrn_measured_fraction_theta_full 0.979
_diffrn_measured_fraction_theta_max 0.979
_diffrn_measurement_device_type 'Kuma KM4 + CCD'
_diffrn_measurement_method 'rotation method, \w--scan'
_diffrn_radiation_monochromator 'Enhance (Oxford Diffraction)'
_diffrn_radiation_source 'fine-focus sealed tube'
_diffrn_radiation_type MoK\a
_diffrn_radiation_wavelength 0.71073
_diffrn_reflns_av_R_equivalents 0.0345
_diffrn_reflns_av_sigmaI/netI 0.0239
_diffrn_reflns_limit_h_max 14
_diffrn_reflns_limit_h_min -8
_diffrn_reflns_limit_k_max 17
_diffrn_reflns_limit_k_min -17
_diffrn_reflns_limit_l_max 10
_diffrn_reflns_limit_l_min -12
_diffrn_reflns_number 3217
_diffrn_reflns_theta_full 26.00
_diffrn_reflns_theta_max 26.00
_diffrn_reflns_theta_min 3.69
_diffrn_standards_number 0
_exptl_absorpt_coefficient_mu 1.245
_exptl_absorpt_correction_type none
_exptl_crystal_colour 'dark red'
_exptl_crystal_density_diffrn 1.672
_exptl_crystal_density_method 'not measured'
_exptl_crystal_description prism
_exptl_crystal_F_000 752
_exptl_crystal_size_max 0.50
_exptl_crystal_size_mid 0.20
_exptl_crystal_size_min 0.20
_refine_diff_density_max 0.475
_refine_diff_density_min -0.426
_refine_ls_abs_structure_details 'Flack (1983)'
_refine_ls_abs_structure_Flack 0.010(12)
_refine_ls_extinction_method none
_refine_ls_goodness_of_fit_ref 1.042
_refine_ls_hydrogen_treatment mixed
_refine_ls_matrix_type full
_refine_ls_number_parameters 209
_refine_ls_number_reflns 1763
_refine_ls_number_restraints 8
_refine_ls_restrained_S_all 1.040
_refine_ls_R_factor_all 0.0220
_refine_ls_R_factor_gt 0.0219
_refine_ls_shift/su_max 0.001
_refine_ls_shift/su_mean 0.000
_refine_ls_structure_factor_coef Fsqd
_refine_ls_weighting_details 'calc w = 1/[\s^2^(Fo^2^)+(0.045P)^2^+0.35P] where P=(Fo^2^+2Fc^2^)/3'
_refine_ls_weighting_scheme calc
_refine_ls_wR_factor_gt 0.0573
_refine_ls_wR_factor_ref 0.0574
_reflns_number_gt 1746
_reflns_number_total 1763
_reflns_threshold_expression >2sigma(I)
_cod_data_source_file sk1619.cif
_cod_data_source_block I
_cod_depositor_comments
;
The following automatic conversions were performed:
'_geom_bond_publ_flag' value 'Yes' changed to 'yes' according to
'/home/saulius/struct/CIF-dictionaries/cif_core.dic' dictionary named
'cif_core.dic' version 2.4.1 from 2010-06-29 (6
times).

'_geom_bond_publ_flag' value 'No' changed to 'no' according to
'/home/saulius/struct/CIF-dictionaries/cif_core.dic' dictionary named
'cif_core.dic' version 2.4.1 from 2010-06-29 (35 times).

Automatic conversion script
Id: cif_fix_enum 1527 2010-12-29 10:47:43Z saulius 

The following automatic conversions were performed:

'_geom_bond_publ_flag' value 'Yes' changed to 'yes' according to
/home/saulius/struct/CIF-dictionaries/cif_core.dic dictionary named
'cif_core.dic' version 2.4.1 from 2010-06-29 (6
times).

'_geom_bond_publ_flag' value 'No' changed to 'no' according
to /home/saulius/struct/CIF-dictionaries/cif_core.dic dictionary
named 'cif_core.dic' version 2.4.1 from 2010-06-29 (35
times).

'_geom_angle_publ_flag' value 'Yes' changed to 'yes'
according to /home/saulius/struct/CIF-dictionaries/cif_core.dic
dictionary named 'cif_core.dic' version 2.4.1 from 2010-06-29 (22
times).

'_geom_angle_publ_flag' value 'No' changed to 'no' according
to /home/saulius/struct/CIF-dictionaries/cif_core.dic dictionary
named 'cif_core.dic' version 2.4.1 from 2010-06-29 (56 times).

Automatic conversion script
Id: cif_fix_values 1715 2011-07-08 13:25:40Z adriana 
;
_cod_original_sg_symbol_H-M 'C c'
_cod_database_code 2013355
_cod_database_fobs_code 2013355

loop_
_symmetry_equiv_pos_as_xyz
'x, y, z'
'x, -y, z+1/2'
'x+1/2, y+1/2, z'
'x+1/2, -y+1/2, z+1/2'

loop_
_atom_site_label
_atom_site_fract_x
_atom_site_fract_y
_atom_site_fract_z
_atom_site_U_iso_or_equiv
_atom_site_adp_type
_atom_site_calc_flag
_atom_site_refinement_flags
_atom_site_occupancy
_atom_site_disorder_assembly
_atom_site_disorder_group
_atom_site_type_symbol
Co 0.35015(2) 0.223668(17) 0.27710(3) 0.00876(10) Uani d . 1 . . Co
O1 0.2203(2) -0.02814(12) 0.1602(2) 0.0176(4) Uani d . 1 . . O
O2 0.24978(18) 0.12213(12) 0.14300(19) 0.0125(3) Uani d . 1 . . O
O3 0.6680(2) 0.05597(12) 0.4237(2) 0.0210(4) Uani d . 1 . . O
O4 0.51695(18) 0.16634(12) 0.3381(2) 0.0126(4) Uani d . 1 . . O
O5 0.0152(2) 0.29141(14) 0.2504(2) 0.0183(4) Uani d . 1 . . O
O6 0.18561(19) 0.28534(11) 0.2126(2) 0.0120(4) Uani d . 1 . . O
C1 0.3398(3) 0.06075(16) 0.4001(3) 0.0115(5) Uani d . 1 . . C
H1 0.2993 0.0210 0.4457 0.014 Uiso calc R 1 . . H
C2 0.2615(2) 0.04812(17) 0.2200(3) 0.0123(5) Uani d . 1 . . C
C3 0.4897(3) 0.03569(16) 0.4718(3) 0.0138(5) Uani d . 1 . . C
H3A 0.5394 0.0466 0.5869 0.017 Uiso calc R 1 . . H
H3B 0.4954 -0.0309 0.4557 0.017 Uiso calc R 1 . . H
C4 0.5618(3) 0.08775(16) 0.4064(3) 0.0131(5) Uani d . 1 . . C
N5 0.3287(2) 0.15934(13) 0.4315(2) 0.0105(4) Uani d . 1 . . N
H5 0.3990 0.1750 0.5329 0.013 Uiso calc R 1 . . H
C6 0.1955(3) 0.18501(18) 0.4074(3) 0.0138(5) Uani d . 1 . . C
H6A 0.2094 0.2071 0.5082 0.017 Uiso calc R 1 . . H
H6B 0.1359 0.1301 0.3740 0.017 Uiso calc R 1 . . H
C7 0.1257(3) 0.26004(18) 0.2828(3) 0.0122(5) Uani d . 1 . . C
O11 -0.1627(2) 0.31925(13) 0.3471(2) 0.0192(4) Uani d D 1 . . O
O12 0.3430(2) 0.40775(14) 0.5720(3) 0.0270(5) Uani d D 1 . . O
O13 0.2025(4) 0.3404(2) 0.6962(4) 0.0512(8) Uani d D 1 . . O
N11 0.3615(2) 0.28368(13) 0.1123(3) 0.0120(4) Uani d . 1 . . N
H11A 0.3841 0.2413 0.0620 0.014 Uiso calc R 1 . . H
H11B 0.2784 0.3088 0.0391 0.014 Uiso calc R 1 . . H
C12 0.4667(3) 0.35695(17) 0.1830(3) 0.0164(5) Uani d . 1 . . C
H12A 0.4524 0.4021 0.1018 0.020 Uiso calc R 1 . . H
H12B 0.5591 0.3303 0.2311 0.020 Uiso calc R 1 . . H
C13 0.4503(3) 0.40221(17) 0.3071(3) 0.0176(5) Uani d . 1 . . C
H13A 0.5262 0.4456 0.3708 0.021 Uiso calc R 1 . . H
H13B 0.3633 0.4366 0.2571 0.021 Uiso calc R 1 . . H
N14 0.4513(2) 0.32730(14) 0.4080(2) 0.0121(4) Uani d . 1 . . N
H14A 0.4124 0.3476 0.4617 0.014 Uiso calc R 1 . . H
H14B 0.5397 0.3100 0.4806 0.014 Uiso calc R 1 . . H
H11V -0.208(4) 0.367(2) 0.288(4) 0.039(4) Uiso d D 1 . . H
H11W -0.089(3) 0.312(3) 0.343(5) 0.039(4) Uiso d D 1 . . H
H12V 0.294(4) 0.4564(19) 0.526(4) 0.039(4) Uiso d D 1 . . H
H12W 0.309(4) 0.384(3) 0.624(4) 0.039(4) Uiso d D 1 . . H
H13V 0.212(4) 0.382(2) 0.767(4) 0.039(4) Uiso d D 1 . . H
H13W 0.233(5) 0.2862(17) 0.745(5) 0.039(4) Uiso d D 1 . . H

loop_
_atom_site_aniso_label
_atom_site_aniso_U_11
_atom_site_aniso_U_22
_atom_site_aniso_U_33
_atom_site_aniso_U_12
_atom_site_aniso_U_13
_atom_site_aniso_U_23
Co 0.00737(15) 0.00998(15) 0.00771(15) 0.00041(12) 0.00324(11) 0.00068(12)
O1 0.0179(10) 0.0148(9) 0.0152(8) -0.0031(7) 0.0057(7) -0.0035(7)
O2 0.0116(8) 0.0143(8) 0.0096(7) -0.0016(7) 0.0043(6) -0.0010(6)
O3 0.0151(10) 0.0170(9) 0.0315(10) 0.0066(7) 0.0129(8) 0.0066(8)
O4 0.0104(9) 0.0129(8) 0.0137(8) 0.0002(7) 0.0060(7) 0.0010(7)
O5 0.0121(10) 0.0307(10) 0.0125(9) 0.0053(8) 0.0068(7) 0.0040(7)
O6 0.0104(9) 0.0154(9) 0.0096(8) 0.0016(7) 0.0050(7) 0.0025(6)
C1 0.0125(12) 0.0098(10) 0.0094(11) -0.0017(9) 0.0041(9) 0.0011(8)
C2 0.0076(12) 0.0166(11) 0.0107(11) 0.0013(9) 0.0035(9) -0.0013(9)
C3 0.0124(13) 0.0109(11) 0.0129(11) -0.0005(9) 0.0034(10) 0.0005(8)
C4 0.0087(11) 0.0138(12) 0.0107(11) 0.0003(9) 0.0012(9) -0.0013(8)
N5 0.0100(10) 0.0113(9) 0.0090(9) 0.0004(8) 0.0044(8) 0.0008(7)
C6 0.0132(13) 0.0172(13) 0.0141(12) 0.0016(10) 0.0094(10) 0.0040(9)
C7 0.0096(12) 0.0170(11) 0.0073(10) 0.0016(10) 0.0028(9) -0.0013(9)
O11 0.0217(10) 0.0179(10) 0.0240(9) 0.0035(8) 0.0163(8) 0.0050(7)
O12 0.0368(13) 0.0218(10) 0.0307(11) 0.0134(9) 0.0235(10) 0.0080(8)
O13 0.081(2) 0.0487(16) 0.0557(17) 0.0371(15) 0.0581(17) 0.0288(13)
N11 0.0128(11) 0.0124(10) 0.0116(10) 0.0015(8) 0.0072(9) 0.0017(7)
C12 0.0159(13) 0.0163(12) 0.0180(12) -0.0020(10) 0.0098(11) 0.0040(10)
C13 0.0168(13) 0.0128(11) 0.0168(12) -0.0023(10) 0.0048(11) 0.0010(9)
N14 0.0085(11) 0.0133(9) 0.0096(9) 0.0005(8) 0.0016(9) 0.0000(7)

loop_
_atom_type_symbol
_atom_type_description
_atom_type_scat_dispersion_real
_atom_type_scat_dispersion_imag
_atom_type_scat_source
C C 0.0033 0.0016 'International Tables Vol C Tables 4.2.6.8 and 6.1.1.4'
H H 0.0000 0.0000 'International Tables Vol C Tables 4.2.6.8 and 6.1.1.4'
N N 0.0061 0.0033 'International Tables Vol C Tables 4.2.6.8 and 6.1.1.4'
O O 0.0106 0.0060 'International Tables Vol C Tables 4.2.6.8 and 6.1.1.4'
Co Co 0.3494 0.9721 'International Tables Vol C Tables 4.2.6.8 and 6.1.1.4'

loop_
_geom_angle_atom_site_label_1
_geom_angle_atom_site_label_2
_geom_angle_atom_site_label_3
_geom_angle
_geom_angle_publ_flag
O4 Co O6 177.43(7) yes
O4 Co O2 91.15(7) yes
O6 Co O2 90.11(7) yes
O4 Co N14 88.82(8) yes
O6 Co N14 89.87(8) yes
O2 Co N14 178.61(8) yes
O4 Co N11 86.94(8) yes
O6 Co N11 90.78(8) yes
O2 Co N11 92.28(8) yes
N14 Co N11 86.33(8) yes
O4 Co N5 94.50(8) yes
O6 Co N5 87.86(8) yes
O2 Co N5 84.31(7) yes
N14 Co N5 97.07(8) yes
N11 Co N5 176.33(8) yes
C2 O2 Co 112.99(13) yes
C4 O4 Co 128.07(16) yes
C7 O6 Co 115.12(16) yes
N5 C1 C3 109.58(17) no
N5 C1 C2 107.63(17) no
C3 C1 C2 109.29(19) no
N5 C1 H1 110.1 no
C3 C1 H1 110.1 no
C2 C1 H1 110.1 no
O1 C2 O2 124.73(19) no
O1 C2 C1 120.87(19) no
O2 C2 C1 114.33(18) no
C4 C3 C1 115.64(17) no
C4 C3 H3A 108.4 no
C1 C3 H3A 108.4 no
C4 C3 H3B 108.4 no
C1 C3 H3B 108.4 no
H3A C3 H3B 107.4 no
O3 C4 O4 119.6(2) no
O3 C4 C3 119.6(2) no
O4 C4 C3 120.7(2) no
C6 N5 C1 114.16(17) no
C6 N5 Co 108.60(13) yes
C1 N5 Co 103.33(13) yes
C6 N5 H5 110.2 no
C1 N5 H5 110.2 no
Co N5 H5 110.2 no
N5 C6 C7 111.23(18) no
N5 C6 H6A 109.4 no
C7 C6 H6A 109.4 no
N5 C6 H6B 109.4 no
C7 C6 H6B 109.4 no
H6A C6 H6B 108.0 no
O5 C7 O6 123.1(2) no
O5 C7 C6 120.1(2) no
O6 C7 C6 116.8(2) no
H11V O11 H11W 108(4) no
H12V O12 H12W 105(4) no
H13V O13 H13W 108(4) no
C12 N11 Co 109.26(15) yes
C12 N11 H11A 109.8 no
Co N11 H11A 109.8 no
C12 N11 H11B 109.8 no
Co N11 H11B 109.8 no
H11A N11 H11B 108.3 no
N11 C12 C13 105.9(2) no
N11 C12 H12A 110.6 no
C13 C12 H12A 110.6 no
N11 C12 H12B 110.6 no
C13 C12 H12B 110.6 no
H12A C12 H12B 108.7 no
N14 C13 C12 106.55(19) no
N14 C13 H13A 110.4 no
C12 C13 H13A 110.4 no
N14 C13 H13B 110.4 no
C12 C13 H13B 110.4 no
H13A C13 H13B 108.6 no
C13 N14 Co 109.14(13) yes
C13 N14 H14A 109.9 no
Co N14 H14A 109.9 no
C13 N14 H14B 109.9 no
Co N14 H14B 109.9 no
H14A N14 H14B 108.3 no

loop_
_geom_bond_atom_site_label_1
_geom_bond_atom_site_label_2
_geom_bond_site_symmetry_2
_geom_bond_distance
_geom_bond_publ_flag
Co O4 . 1.8849(17) yes
Co O6 . 1.8860(17) yes
Co O2 . 1.9172(16) yes
Co N14 . 1.9300(19) yes
Co N11 . 1.939(2) yes
Co N5 . 1.9407(19) yes
O1 C2 . 1.230(3) no
O2 C2 . 1.291(3) no
O3 C4 . 1.240(3) no
O4 C4 . 1.292(3) no
O5 C7 . 1.234(3) no
O6 C7 . 1.283(3) no
C1 N5 . 1.488(3) no
C1 C3 . 1.530(3) no
C1 C2 . 1.539(3) no
C1 H1 . 1.0000 no
C3 C4 . 1.517(3) no
C3 H3A . 0.9900 no
C3 H3B . 0.9900 no
N5 C6 . 1.483(3) no
N5 H5 . 0.9300 no
C6 C7 . 1.522(3) no
C6 H6A . 0.9900 no
C6 H6B . 0.9900 no
O11 H11V . 0.881(19) no
O11 H11W . 0.89(4) no
O12 H12V . 0.870(19) no
O12 H12W . 0.88(5) no
O13 H13V . 0.900(19) no
O13 H13W . 0.895(19) no
N11 C12 . 1.482(3) no
N11 H11A . 0.9200 no
N11 H11B . 0.9200 no
C12 C13 . 1.510(4) no
C12 H12A . 0.9900 no
C12 H12B . 0.9900 no
C13 N14 . 1.487(3) no
C13 H13A . 0.9900 no
C13 H13B . 0.9900 no
N14 H14A . 0.9200 no
N14 H14B . 0.9200 no

loop_
_geom_hbond_atom_site_label_D
_geom_hbond_atom_site_label_H
_geom_hbond_atom_site_label_A
_geom_hbond_site_symmetry_A
_geom_hbond_distance_DH
_geom_hbond_distance_HA
_geom_hbond_distance_DA
_geom_hbond_angle_DHA
N5 H5 O5 4 0.93 1.92 2.832(3) 168
N11 H11A O11 4_554 0.92 2.12 2.937(3) 148
N11 H11B O3 4_454 0.92 2.29 3.086(3) 144
N14 H14A O12 . 0.92 1.90 2.812(3) 171
N14 H14B O2 4 0.92 2.31 3.057(2) 139
N14 H14B O6 4 0.92 2.45 3.243(3) 145
O11 H11W O5 . 0.89(7) 1.90(2) 2.747(3) 157(4)
O11 H11V O1 3_455 0.88(2) 1.88(2) 2.752(3) 171(4)
O12 H12W O13 . 0.88(5) 1.85(5) 2.719(3) 168(4)
O12 H12V O3 3_455 0.87(2) 1.92(2) 2.783(3) 172(4)
O13 H13V O3 4_455 0.90(2) 2.09(3) 2.941(3) 156(4)
O13 H13W O11 4 0.89(2) 1.88(2) 2.757(3) 166(5)
